data_4312563
loop_
_publ_author_name
'David V. Partyka'
'Richard J. Staples'
'R. H. Holm'

_publ_section_title
;
 Nucleophilic Reactivity and Oxo/Sulfido Substitution Reactions of MVIO3
 Groups (M = Mo, W)
;
_journal_name_full 'Inorganic Chemistry'
_journal_page_first 7877
_journal_page_last 7886
_journal_paper_doi 10.1021/ic030185l
_journal_volume 42
_journal_year 2003
_chemical_formula_sum 'C19 H42 F3 N3 O6 S Si W'
_chemical_formula_weight 709.56
_chemical_name_systematic
;
  ?
;
_space_group_IT_number 14
_symmetry_cell_setting monoclinic
_symmetry_space_group_name_Hall '-P 2ybc'
_symmetry_space_group_name_H-M 'P 1 21/c 1'
_atom_sites_solution_hydrogens geom
_atom_sites_solution_primary direct
_atom_sites_solution_secondary difmap
_audit_creation_method SHELXL-97
_cell_angle_alpha 90.00
_cell_angle_beta 93.82(3)
_cell_angle_gamma 90.00
_cell_formula_units_Z 4
_cell_length_a 8.2970(17)
_cell_length_b 30.090(6)
_cell_length_c 11.006(2)
_cell_measurement_temperature 293(2)
_cell_volume 2741.6(9)
_computing_cell_refinement 'Bruker XSCANS'
_computing_data_collection 'Bruker XSCANS'
_computing_data_reduction 'Bruker SHELXTL'
_computing_molecular_graphics 'Bruker SHELXTL'
_computing_publication_material 'Bruker SHELXTL'
_computing_structure_refinement 'SHELXL-97 (Sheldrick, 1997)'
_computing_structure_solution 'SHELXS-97 (Sheldrick, 1990)'
_diffrn_ambient_temperature 293(2)
_diffrn_measured_fraction_theta_full 0.997
_diffrn_measured_fraction_theta_max 0.997
_diffrn_measurement_device_type 'Bruker P4'
_diffrn_measurement_method '\w scans'
_diffrn_radiation_monochromator graphite
_diffrn_radiation_source 'fine-focus sealed tube'
_diffrn_radiation_type MoK\a
_diffrn_radiation_wavelength 0.71073
_diffrn_reflns_av_R_equivalents 0.0338
_diffrn_reflns_av_sigmaI/netI 0.0262
_diffrn_reflns_limit_h_max 11
_diffrn_reflns_limit_h_min -8
_diffrn_reflns_limit_k_max 38
_diffrn_reflns_limit_k_min -40
_diffrn_reflns_limit_l_max 14
_diffrn_reflns_limit_l_min -14
_diffrn_reflns_number 19870
_diffrn_reflns_theta_full 28.30
_diffrn_reflns_theta_max 28.30
_diffrn_reflns_theta_min 1.35
_exptl_absorpt_coefficient_mu 4.391
_exptl_absorpt_correction_type none
_exptl_crystal_density_diffrn 1.719
_exptl_crystal_density_method 'not measured'
_exptl_crystal_F_000 1424
_refine_diff_density_max 2.010
_refine_diff_density_min -1.263
_refine_diff_density_rms 0.105
_refine_ls_extinction_method none
_refine_ls_goodness_of_fit_ref 0.744
_refine_ls_hydrogen_treatment mixed
_refine_ls_matrix_type full
_refine_ls_number_parameters 316
_refine_ls_number_reflns 6793
_refine_ls_number_restraints 0
_refine_ls_restrained_S_all 0.744
_refine_ls_R_factor_all 0.0288
_refine_ls_R_factor_gt 0.0265
_refine_ls_shift/su_max 0.588
_refine_ls_shift/su_mean 0.031
_refine_ls_structure_factor_coef Fsqd
_refine_ls_weighting_details 'calc w=1/[\s^2^(Fo^2^)+(0.0619P)^2^+6.0814P] where P=(Fo^2^+2Fc^2^)/3'
_refine_ls_weighting_scheme calc
_refine_ls_wR_factor_gt 0.0701
_refine_ls_wR_factor_ref 0.0720
_reflns_number_gt 6270
_reflns_number_total 6793
_reflns_threshold_expression >2sigma(I)
_cod_data_source_file ic030185l_08.cif
_cod_data_source_block Compound12
_cod_depositor_comments
;
The following automatic conversions were performed:

'_symmetry_cell_setting' value 'Monoclinic' changed to 'monoclinic'
according to the built-in table from CIF Core dictionary named
'cif_core.dic' version 2.4.1 from 2010-06-29.

Automatic conversion script
Id: cif_fix_values 1646 2011-03-28 12:23:43Z adriana 
;
_cod_original_cell_volume 2741.6(10)
_cod_database_code 4312563

loop_
_symmetry_equiv_pos_as_xyz
'x, y, z'
'-x, y+1/2, -z+1/2'
'-x, -y, -z'
'x, -y-1/2, z-1/2'

loop_
_atom_site_label
_atom_site_type_symbol
_atom_site_fract_x
_atom_site_fract_y
_atom_site_fract_z
_atom_site_U_iso_or_equiv
_atom_site_adp_type
_atom_site_occupancy
_atom_site_symmetry_multiplicity
_atom_site_calc_flag
_atom_site_refinement_flags
_atom_site_disorder_assembly
_atom_site_disorder_group
W1 W 0.681755(12) 0.843094(3) 0.062196(9) 0.02247(5) Uani 1 1 d . . .
S3 S 0.20410(9) 0.80930(3) 0.66138(7) 0.03398(16) Uani 1 1 d . . .
O1 O 0.7464(2) 0.89639(6) 0.14185(18) 0.0266(4) Uani 1 1 d . . .
O4 O 0.0328(3) 0.80126(9) 0.6479(2) 0.0387(5) Uani 1 1 d . . .
O3 O 0.6863(3) 0.80362(7) 0.17540(19) 0.0343(5) Uani 1 1 d . . .
Si1 Si 0.70281(9) 0.93285(2) 0.24976(7) 0.02456(15) Uani 1 1 d . . .
O2 O 0.4809(3) 0.85173(8) 0.0209(2) 0.0330(5) Uani 1 1 d . . .
N1 N 0.6866(3) 0.78758(8) -0.0745(2) 0.0260(5) Uani 1 1 d . . .
N3 N 0.7421(3) 0.87774(8) -0.1213(2) 0.0244(4) Uani 1 1 d . . .
C9 C 0.6795(4) 0.92397(10) -0.1236(3) 0.0362(7) Uani 1 1 d . . .
H9A H 0.7389 0.9413 -0.0626 0.054 Uiso 1 1 calc R . .
H9B H 0.5672 0.9237 -0.1074 0.054 Uiso 1 1 calc R . .
H9C H 0.6918 0.9368 -0.2024 0.054 Uiso 1 1 calc R . .
N2 N 0.9570(3) 0.83053(8) 0.0380(2) 0.0255(5) Uani 1 1 d . . .
F1 F 0.4031(3) 0.84420(10) 0.5154(3) 0.0752(9) Uani 1 1 d . . .
C2 C 0.9837(4) 0.78857(10) -0.0324(3) 0.0304(6) Uani 1 1 d . . .
H2A H 1.0127 0.7961 -0.1139 0.036 Uiso 1 1 calc R . .
H2B H 1.0722 0.7719 0.0074 0.036 Uiso 1 1 calc R . .
O6 O 0.3029(3) 0.77042(11) 0.6602(3) 0.0566(7) Uani 1 1 d . . .
C5 C 0.6474(4) 0.85176(11) -0.2169(3) 0.0309(6) Uani 1 1 d . . .
H5A H 0.6720 0.8623 -0.2969 0.037 Uiso 1 1 calc R . .
H5B H 0.5328 0.8560 -0.2084 0.037 Uiso 1 1 calc R . .
O5 O 0.2521(4) 0.84100(12) 0.7534(3) 0.0734(12) Uani 1 1 d . . .
C1 C 0.8324(4) 0.76044(10) -0.0400(3) 0.0317(6) Uani 1 1 d . . .
H1A H 0.8428 0.7371 -0.0998 0.038 Uiso 1 1 calc R . .
H1B H 0.8199 0.7465 0.0383 0.038 Uiso 1 1 calc R . .
C6 C 0.6882(4) 0.80297(10) -0.2049(2) 0.0301(6) Uani 1 1 d . . .
H6A H 0.7943 0.7978 -0.2341 0.036 Uiso 1 1 calc R . .
H6B H 0.6105 0.7858 -0.2552 0.036 Uiso 1 1 calc R . .
C4 C 0.9178(3) 0.87823(10) -0.1437(3) 0.0286(6) Uani 1 1 d . . .
H4A H 0.9461 0.9068 -0.1768 0.034 Uiso 1 1 calc R . .
H4B H 0.9398 0.8556 -0.2031 0.034 Uiso 1 1 calc R . .
C3 C 1.0201(3) 0.86972(10) -0.0268(3) 0.0295(6) Uani 1 1 d . . .
H3A H 1.1310 0.8643 -0.0453 0.035 Uiso 1 1 calc R . .
H3B H 1.0183 0.8957 0.0253 0.035 Uiso 1 1 calc R . .
C8 C 1.0463(4) 0.82714(12) 0.1596(3) 0.0377(7) Uani 1 1 d . . .
H8A H 1.1603 0.8265 0.1496 0.057 Uiso 1 1 calc R . .
H8B H 1.0152 0.8004 0.1993 0.057 Uiso 1 1 calc R . .
H8C H 1.0210 0.8524 0.2083 0.057 Uiso 1 1 calc R . .
C11 C 0.8288(4) 0.91483(10) 0.3893(3) 0.0318(6) Uani 1 1 d . . .
H11 H 0.9390 0.9112 0.3638 0.038 Uiso 1 1 calc R . .
C7 C 0.5391(4) 0.75918(11) -0.0632(3) 0.0385(7) Uani 1 1 d . . .
H7A H 0.5445 0.7337 -0.1152 0.058 Uiso 1 1 calc R . .
H7B H 0.4441 0.7761 -0.0869 0.058 Uiso 1 1 calc R . .
H7C H 0.5344 0.7496 0.0197 0.058 Uiso 1 1 calc R . .
C12 C 0.7633(4) 0.98868(10) 0.1900(3) 0.0353(7) Uani 1 1 d . . .
H12 H 0.7074 0.9919 0.1092 0.042 Uiso 1 1 calc R . .
C15 C 0.7761(5) 0.86889(12) 0.4315(3) 0.0393(7) Uani 1 1 d . . .
H15A H 0.8505 0.8586 0.4959 0.059 Uiso 1 1 calc R . .
H15B H 0.7751 0.8485 0.3644 0.059 Uiso 1 1 calc R . .
H15C H 0.6698 0.8708 0.4605 0.059 Uiso 1 1 calc R . .
C10 C 0.4795(4) 0.92888(11) 0.2663(3) 0.0375(7) Uani 1 1 d . . .
H10 H 0.4546 0.8971 0.2713 0.045 Uiso 1 1 calc R . .
F2 F 0.2019(4) 0.81057(15) 0.4251(2) 0.0962(12) Uani 1 1 d . . .
C17 C 0.7151(5) 1.02920(11) 0.2645(4) 0.0485(9) Uani 1 1 d . . .
H17A H 0.7702 1.0281 0.3440 0.073 Uiso 1 1 calc R . .
H17B H 0.6005 1.0289 0.2722 0.073 Uiso 1 1 calc R . .
H17C H 0.7445 1.0559 0.2239 0.073 Uiso 1 1 calc R . .
F3 F 0.1701(4) 0.87494(12) 0.5077(5) 0.1094(14) Uani 1 1 d . . .
C19 C 0.2450(5) 0.83613(16) 0.5201(4) 0.0539(10) Uani 1 1 d . . .
C14 C 0.4188(5) 0.95032(14) 0.3816(4) 0.0529(10) Uani 1 1 d . . .
H14A H 0.4509 0.9810 0.3854 0.079 Uiso 1 1 calc R . .
H14B H 0.4645 0.9350 0.4523 0.079 Uiso 1 1 calc R . .
H14C H 0.3032 0.9484 0.3792 0.079 Uiso 1 1 calc R . .
C16 C 0.8414(6) 0.94708(14) 0.4972(4) 0.0553(10) Uani 1 1 d . . .
H16A H 0.7376 0.9500 0.5300 0.083 Uiso 1 1 calc R . .
H16B H 0.8764 0.9756 0.4702 0.083 Uiso 1 1 calc R . .
H16C H 0.9180 0.9359 0.5589 0.083 Uiso 1 1 calc R . .
C13 C 0.3826(5) 0.94642(14) 0.1524(4) 0.0525(10) Uani 1 1 d . . .
H13A H 0.2692 0.9427 0.1621 0.079 Uiso 1 1 calc R . .
H13B H 0.4120 0.9301 0.0822 0.079 Uiso 1 1 calc R . .
H13C H 0.4060 0.9774 0.1418 0.079 Uiso 1 1 calc R . .
C18 C 0.9441(5) 0.99024(13) 0.1711(4) 0.0544(10) Uani 1 1 d . . .
H18A H 0.9698 1.0179 0.1336 0.082 Uiso 1 1 calc R . .
H18B H 0.9718 0.9661 0.1194 0.082 Uiso 1 1 calc R . .
H18C H 1.0042 0.9877 0.2484 0.082 Uiso 1 1 calc R . .

loop_
_atom_site_aniso_label
_atom_site_aniso_U_11
_atom_site_aniso_U_22
_atom_site_aniso_U_33
_atom_site_aniso_U_23
_atom_site_aniso_U_13
_atom_site_aniso_U_12
W1 0.02488(7) 0.02039(7) 0.02220(7) -0.00111(3) 0.00199(4) -0.00082(3)
S3 0.0238(3) 0.0464(4) 0.0316(4) -0.0094(3) 0.0005(3) -0.0012(3)
O1 0.0304(10) 0.0213(9) 0.0280(10) -0.0037(7) 0.0009(8) 0.0013(7)
O4 0.0265(11) 0.0506(14) 0.0393(12) -0.0120(10) 0.0041(9) -0.0071(10)
O3 0.0487(13) 0.0269(10) 0.0278(10) 0.0010(8) 0.0060(9) -0.0038(9)
Si1 0.0243(4) 0.0200(3) 0.0292(4) -0.0045(3) 0.0003(3) 0.0013(3)
O2 0.0225(10) 0.0390(11) 0.0378(12) -0.0085(9) 0.0041(8) -0.0017(9)
N1 0.0313(12) 0.0222(11) 0.0247(11) -0.0020(8) 0.0027(9) -0.0051(9)
N3 0.0237(11) 0.0225(11) 0.0269(11) 0.0035(8) 0.0003(8) 0.0009(9)
C9 0.0414(17) 0.0274(15) 0.0401(17) 0.0063(12) 0.0044(13) 0.0096(13)
N2 0.0280(12) 0.0229(11) 0.0253(11) -0.0017(9) -0.0008(9) 0.0032(9)
F1 0.0348(13) 0.091(2) 0.101(2) 0.0364(16) 0.0147(14) -0.0090(12)
C2 0.0329(15) 0.0248(13) 0.0333(15) -0.0027(11) 0.0014(11) 0.0079(11)
O6 0.0462(16) 0.0630(18) 0.0612(17) 0.0149(14) 0.0088(13) 0.0176(13)
C5 0.0309(15) 0.0369(15) 0.0243(13) 0.0022(11) -0.0024(11) -0.0021(12)
O5 0.0342(15) 0.114(3) 0.073(2) -0.059(2) 0.0047(14) -0.0161(15)
C1 0.0407(17) 0.0219(13) 0.0324(14) -0.0016(11) 0.0013(12) 0.0030(11)
C6 0.0344(15) 0.0326(15) 0.0231(13) -0.0037(11) 0.0002(10) -0.0058(12)
C4 0.0269(13) 0.0276(13) 0.0315(14) 0.0029(11) 0.0024(10) -0.0056(11)
C3 0.0238(13) 0.0276(14) 0.0370(15) -0.0015(11) 0.0013(11) -0.0024(11)
C8 0.0333(16) 0.0475(19) 0.0308(15) -0.0024(13) -0.0088(12) 0.0090(14)
C11 0.0329(15) 0.0325(15) 0.0295(14) -0.0041(11) -0.0014(11) -0.0008(12)
C7 0.0446(18) 0.0341(16) 0.0376(16) -0.0057(13) 0.0082(13) -0.0187(14)
C12 0.0411(17) 0.0219(13) 0.0427(17) -0.0028(12) -0.0001(13) -0.0021(12)
C15 0.0441(18) 0.0411(18) 0.0326(16) 0.0043(13) 0.0008(13) 0.0015(15)
C10 0.0271(15) 0.0342(16) 0.0512(19) -0.0117(14) 0.0033(13) 0.0021(12)
F2 0.087(2) 0.168(4) 0.0318(13) 0.0171(17) -0.0031(13) -0.025(2)
C17 0.052(2) 0.0236(15) 0.070(3) -0.0064(15) 0.0012(18) 0.0042(14)
F3 0.0510(17) 0.082(2) 0.195(4) 0.079(3) 0.0080(19) 0.0070(15)
C19 0.0329(19) 0.065(3) 0.064(3) 0.023(2) 0.0033(17) -0.0039(17)
C14 0.044(2) 0.052(2) 0.065(2) -0.0142(19) 0.0195(18) 0.0021(17)
C16 0.074(3) 0.050(2) 0.0401(19) -0.0144(17) -0.0115(18) 0.002(2)
C13 0.0326(18) 0.049(2) 0.074(3) -0.0161(19) -0.0098(17) 0.0116(16)
C18 0.052(2) 0.0339(18) 0.079(3) -0.0083(18) 0.021(2) -0.0139(16)

loop_
_atom_type_symbol
_atom_type_description
_atom_type_scat_dispersion_real
_atom_type_scat_dispersion_imag
_atom_type_scat_source
C C 0.0033 0.0016 'International Tables Vol C Tables 4.2.6.8 and 6.1.1.4'
H H 0.0000 0.0000 'International Tables Vol C Tables 4.2.6.8 and 6.1.1.4'
N N 0.0061 0.0033 'International Tables Vol C Tables 4.2.6.8 and 6.1.1.4'
O O 0.0106 0.0060 'International Tables Vol C Tables 4.2.6.8 and 6.1.1.4'
F F 0.0171 0.0103 'International Tables Vol C Tables 4.2.6.8 and 6.1.1.4'
Si Si 0.0817 0.0704 'International Tables Vol C Tables 4.2.6.8 and 6.1.1.4'
S S 0.1246 0.1234 'International Tables Vol C Tables 4.2.6.8 and 6.1.1.4'
W W -0.8490 6.8722 'International Tables Vol C Tables 4.2.6.8 and 6.1.1.4'

loop_
_geom_angle_atom_site_label_1
_geom_angle_atom_site_label_2
_geom_angle_atom_site_label_3
_geom_angle
_geom_angle_site_symmetry_1
_geom_angle_site_symmetry_3
_geom_angle_publ_flag
O2 W1 O3 105.68(12) . . ?
O2 W1 O1 103.59(10) . . ?
O3 W1 O1 104.97(9) . . ?
O2 W1 N1 89.75(10) . . ?
O3 W1 N1 88.35(10) . . ?
O1 W1 N1 157.48(9) . . ?
O2 W1 N2 158.21(10) . . ?
O3 W1 N2 89.78(10) . . ?
O1 W1 N2 86.61(9) . . ?
N1 W1 N2 75.17(9) . . ?
O2 W1 N3 87.96(10) . . ?
O3 W1 N3 158.56(10) . . ?
O1 W1 N3 87.25(8) . . ?
N1 W1 N3 75.00(8) . . ?
N2 W1 N3 73.15(8) . . ?
O5 S3 O6 114.9(2) . . ?
O5 S3 O4 114.30(16) . . ?
O6 S3 O4 115.12(18) . . ?
O5 S3 C19 104.7(2) . . ?
O6 S3 C19 102.6(2) . . ?
O4 S3 C19 103.16(17) . . ?
Si1 O1 W1 144.86(13) . . ?
O1 Si1 C10 106.75(13) . . ?
O1 Si1 C11 104.83(12) . . ?
C10 Si1 C11 113.66(16) . . ?
O1 Si1 C12 105.15(13) . . ?
C10 Si1 C12 112.22(15) . . ?
C11 Si1 C12 113.32(14) . . ?
C1 N1 C7 108.6(2) . . ?
C1 N1 C6 110.6(2) . . ?
C7 N1 C6 108.2(2) . . ?
C1 N1 W1 106.68(17) . . ?
C7 N1 W1 108.40(18) . . ?
C6 N1 W1 114.20(17) . . ?
C5 N3 C9 108.1(2) . . ?
C5 N3 C4 111.3(2) . . ?
C9 N3 C4 109.4(2) . . ?
C5 N3 W1 103.90(17) . . ?
C9 N3 W1 109.57(18) . . ?
C4 N3 W1 114.27(16) . . ?
C8 N2 C3 108.3(2) . . ?
C8 N2 C2 108.9(2) . . ?
C3 N2 C2 110.4(2) . . ?
C8 N2 W1 109.82(19) . . ?
C3 N2 W1 107.58(17) . . ?
C2 N2 W1 111.79(17) . . ?
C1 C2 N2 110.3(2) . . ?
N3 C5 C6 110.1(2) . . ?
N1 C1 C2 111.4(2) . . ?
C5 C6 N1 111.4(2) . . ?
N3 C4 C3 110.8(2) . . ?
N2 C3 C4 110.2(2) . . ?
C15 C11 C16 110.1(3) . . ?
C15 C11 Si1 110.7(2) . . ?
C16 C11 Si1 117.1(2) . . ?
C18 C12 C17 109.9(3) . . ?
C18 C12 Si1 111.2(2) . . ?
C17 C12 Si1 115.8(3) . . ?
C14 C10 C13 110.3(3) . . ?
C14 C10 Si1 115.6(2) . . ?
C13 C10 Si1 111.4(3) . . ?
F2 C19 F3 109.3(4) . . ?
F2 C19 F1 106.7(4) . . ?
F3 C19 F1 106.8(4) . . ?
F2 C19 S3 111.3(3) . . ?
F3 C19 S3 111.7(4) . . ?
F1 C19 S3 110.8(3) . . ?

loop_
_geom_bond_atom_site_label_1
_geom_bond_atom_site_label_2
_geom_bond_distance
_geom_bond_site_symmetry_2
_geom_bond_publ_flag
W1 O2 1.718(2) . ?
W1 O3 1.720(2) . ?
W1 O1 1.8884(19) . ?
W1 N1 2.250(2) . ?
W1 N2 2.347(2) . ?
W1 N3 2.356(2) . ?
S3 O5 1.429(3) . ?
S3 O6 1.429(3) . ?
S3 O4 1.439(2) . ?
S3 C19 1.804(4) . ?
O1 Si1 1.674(2) . ?
Si1 C10 1.877(3) . ?
Si1 C11 1.880(3) . ?
Si1 C12 1.884(3) . ?
N1 C1 1.488(4) . ?
N1 C7 1.505(4) . ?
N1 C6 1.509(4) . ?
N3 C5 1.492(4) . ?
N3 C9 1.485(4) . ?
N3 C4 1.494(4) . ?
N2 C8 1.489(4) . ?
N2 C3 1.491(4) . ?
N2 C2 1.506(4) . ?
F1 C19 1.338(5) . ?
C2 C1 1.512(4) . ?
C5 C6 1.511(4) . ?
C4 C3 1.515(4) . ?
C11 C15 1.531(5) . ?
C11 C16 1.531(5) . ?
C12 C18 1.529(5) . ?
C12 C17 1.537(5) . ?
C10 C14 1.539(5) . ?
C10 C13 1.537(5) . ?
F2 C19 1.327(6) . ?
F3 C19 1.325(5) . ?
